data_2016832
loop_
_publ_author_name
'Ho\/ly\'nska, Ma\/lgorzata'
'Kubiak, Maria'

_publ_section_title
;
 Products of the oxidation of 1-(diaminomethylene)thiourea with
 hydrogen peroxide
;
_journal_coeditor_code GD3250
_journal_issue 11
_journal_name_full 'Acta Crystallographica Section C'
_journal_page_first o609
_journal_page_last o612
_journal_paper_doi 10.1107/S0108270108032769
_journal_volume 64
_journal_year 2008
_chemical_formula_iupac 'C2 H4 N4 S'
_chemical_formula_moiety 'C2 H4 N4 S'
_chemical_formula_sum 'C2 H4 N4 S'
_chemical_formula_weight 116.15
_chemical_name_systematic
;
3,5-diamino-1,2,4-thiadiazole
;
_space_group_IT_number 14
_symmetry_cell_setting monoclinic
_symmetry_space_group_name_Hall '-P 2yn'
_symmetry_space_group_name_H-M 'P 1 21/n 1'
_atom_sites_solution_hydrogens geom
_atom_sites_solution_primary direct
_atom_sites_solution_secondary difmap
_audit_creation_method SHELXL-97
_cell_angle_alpha 90.00
_cell_angle_beta 93.40(8)
_cell_angle_gamma 90.00
_cell_formula_units_Z 4
_cell_length_a 3.923(4)
_cell_length_b 10.701(9)
_cell_length_c 10.754(9)
_cell_measurement_reflns_used 3013
_cell_measurement_temperature 100(2)
_cell_measurement_theta_max 35
_cell_measurement_theta_min 3
_cell_volume 450.7(7)
_computing_cell_refinement 'CrysAlis RED (Oxford Diffraction, 2006)'
_computing_data_collection 'CrysAlis CCD (Oxford Diffraction, 2006)'
_computing_data_reduction 'CrysAlis RED (Oxford Diffraction, 2006)'
_computing_molecular_graphics 'DIAMOND (Brandenburg & Putz, 2005) and SHELXTL-NT (Sheldrick, 2008)'
_computing_publication_material 'SHELXL97 (Sheldrick, 2008)'
_computing_structure_refinement 'SHELXL97 (Sheldrick, 2008)'
_computing_structure_solution 'SHELXS97 (Sheldrick, 2008)'
_diffrn_ambient_temperature 100(2)
_diffrn_measured_fraction_theta_full 0.992
_diffrn_measured_fraction_theta_max 0.937
_diffrn_measurement_device_type 'Kuma KM-4 CCD'
_diffrn_measurement_method \w
_diffrn_radiation_monochromator graphite
_diffrn_radiation_source 'fine-focus sealed tube'
_diffrn_radiation_type MoK\a
_diffrn_radiation_wavelength 0.71073
_diffrn_reflns_av_R_equivalents 0.0172
_diffrn_reflns_av_sigmaI/netI 0.0164
_diffrn_reflns_limit_h_max 5
_diffrn_reflns_limit_h_min -4
_diffrn_reflns_limit_k_max 14
_diffrn_reflns_limit_k_min -13
_diffrn_reflns_limit_l_max 14
_diffrn_reflns_limit_l_min -14
_diffrn_reflns_number 3267
_diffrn_reflns_theta_full 25.00
_diffrn_reflns_theta_max 28.47
_diffrn_reflns_theta_min 3.81
_exptl_absorpt_coefficient_mu 0.564
_exptl_absorpt_correction_type none
_exptl_crystal_colour colourless
_exptl_crystal_density_diffrn 1.712
_exptl_crystal_density_method 'not measured'
_exptl_crystal_description needle
_exptl_crystal_F_000 240
_exptl_crystal_size_max 0.21
_exptl_crystal_size_mid 0.19
_exptl_crystal_size_min 0.18
_refine_diff_density_max 0.30
_refine_diff_density_min -0.21
_refine_ls_extinction_method none
_refine_ls_goodness_of_fit_ref 0.962
_refine_ls_hydrogen_treatment refall
_refine_ls_matrix_type full
_refine_ls_number_parameters 80
_refine_ls_number_reflns 1076
_refine_ls_number_restraints 0
_refine_ls_restrained_S_all 0.962
_refine_ls_R_factor_all 0.0287
_refine_ls_R_factor_gt 0.0245
_refine_ls_shift/su_max 0.000
_refine_ls_shift/su_mean 0.000
_refine_ls_structure_factor_coef Fsqd
_refine_ls_weighting_details 'calc w=1/[\s^2^(Fo^2^)+(0.0333P)^2^+0.2859P] where P=(Fo^2^+2Fc^2^)/3'
_refine_ls_weighting_scheme calc
_refine_ls_wR_factor_gt 0.0584
_refine_ls_wR_factor_ref 0.0598
_reflns_number_gt 960
_reflns_number_total 1076
_reflns_threshold_expression >2sigma(I)
_cod_data_source_file gd3250.cif
_cod_data_source_block I
_cod_original_sg_symbol_H-M 'P 21/n'
_cod_database_code 2016832
_cod_database_fobs_code 2016832

loop_
_symmetry_equiv_pos_as_xyz
'x, y, z'
'-x+1/2, y+1/2, -z+1/2'
'-x, -y, -z'
'x-1/2, -y-1/2, z-1/2'

loop_
_atom_site_type_symbol
_atom_site_label
_atom_site_fract_x
_atom_site_fract_y
_atom_site_fract_z
_atom_site_U_iso_or_equiv
_atom_site_adp_type
_atom_site_calc_flag
_atom_site_occupancy
S S1 0.20111(8) 0.70583(3) 0.21750(3) 0.01227(11) Uani d 1
N N1 0.5024(3) 0.52103(10) 0.32630(10) 0.0128(2) Uani d 1
N N2 0.2856(3) 0.66364(12) 0.46799(11) 0.0169(3) Uani d 1
N N3 0.6654(3) 0.40908(11) 0.15040(11) 0.0148(2) Uani d 1
N N4 0.3744(3) 0.59912(10) 0.12569(10) 0.0133(2) Uani d 1
C C1 0.3375(3) 0.62463(12) 0.35233(12) 0.0125(3) Uani d 1
C C2 0.5153(3) 0.51205(12) 0.19893(12) 0.0119(2) Uani d 1
H H21 0.337(4) 0.6141(18) 0.5289(18) 0.022(4) Uiso d 1
H H22 0.173(5) 0.7263(18) 0.4780(17) 0.019(4) Uiso d 1
H H31 0.703(5) 0.4123(17) 0.0762(19) 0.023(5) Uiso d 1
H H32 0.827(5) 0.3757(18) 0.1971(17) 0.025(5) Uiso d 1

loop_
_atom_site_aniso_label
_atom_site_aniso_U_11
_atom_site_aniso_U_22
_atom_site_aniso_U_33
_atom_site_aniso_U_12
_atom_site_aniso_U_13
_atom_site_aniso_U_23
S1 0.01515(18) 0.01198(17) 0.00955(16) 0.00151(12) -0.00030(11) 0.00057(11)
N1 0.0155(5) 0.0125(5) 0.0103(5) -0.0008(4) 0.0006(4) 0.0006(4)
N2 0.0250(6) 0.0154(6) 0.0104(5) 0.0055(5) 0.0008(4) 0.0002(5)
N3 0.0193(6) 0.0151(5) 0.0102(6) 0.0039(5) 0.0015(4) 0.0012(4)
N4 0.0159(5) 0.0134(5) 0.0106(5) 0.0013(4) 0.0012(4) -0.0004(4)
C1 0.0129(6) 0.0128(6) 0.0117(6) -0.0030(5) -0.0004(4) 0.0008(5)
C2 0.0114(6) 0.0126(6) 0.0116(6) -0.0027(5) 0.0005(4) 0.0002(5)

loop_
_atom_type_symbol
_atom_type_description
_atom_type_scat_dispersion_real
_atom_type_scat_dispersion_imag
_atom_type_scat_source
C C 0.0033 0.0016 'International Tables Vol C Tables 4.2.6.8 and 6.1.1.4'
H H 0.0000 0.0000 'International Tables Vol C Tables 4.2.6.8 and 6.1.1.4'
N N 0.0061 0.0033 'International Tables Vol C Tables 4.2.6.8 and 6.1.1.4'
O O 0.0106 0.0060 'International Tables Vol C Tables 4.2.6.8 and 6.1.1.4'
S S 0.1246 0.1234 'International Tables Vol C Tables 4.2.6.8 and 6.1.1.4'

loop_
_geom_angle_atom_site_label_1
_geom_angle_atom_site_label_2
_geom_angle_atom_site_label_3
_geom_angle
_geom_angle_publ_flag
N4 S1 C1 92.01(8) no
C2 N4 S1 107.40(11) no
C1 N1 C2 108.45(11) no
N4 C2 N3 121.05(13) no
N4 C2 N1 120.37(12) no
N3 C2 N1 118.54(12) no
N1 C1 N2 124.16(12) no
N1 C1 S1 111.78(10) no
N2 C1 S1 124.06(12) no
C2 N3 H32 115.5(12) no
C2 N3 H31 116.3(13) no
H32 N3 H31 114.6(17) no
C1 N2 H22 119.5(13) no
C1 N2 H21 118.4(12) no
H22 N2 H21 120.9(17) no

loop_
_geom_bond_atom_site_label_1
_geom_bond_atom_site_label_2
_geom_bond_distance
_geom_bond_publ_flag
S1 N4 1.6794(15) yes
S1 C1 1.7469(18) yes
N1 C1 1.3219(19) yes
N1 C2 1.377(2) yes
N2 C1 1.3389(19) yes
N2 H21 0.86(2) no
N2 H22 0.813(19) no
N3 C2 1.3674(19) yes
N3 H31 0.82(2) no
N3 H32 0.86(2) no
N4 C2 1.3199(19) yes

loop_
_geom_hbond_atom_site_label_D
_geom_hbond_atom_site_label_H
_geom_hbond_atom_site_label_A
_geom_hbond_site_symmetry_A
_geom_hbond_distance_DH
_geom_hbond_distance_HA
_geom_hbond_distance_DA
_geom_hbond_angle_DHA
N2 H21 N1 3_666 0.86(2) 2.19(2) 3.045(3) 175(2)
N3 H31 N4 3_665 0.82(2) 2.18(2) 2.965(3) 161(2)

loop_
_geom_torsion_atom_site_label_1
_geom_torsion_atom_site_label_2
_geom_torsion_atom_site_label_3
_geom_torsion_atom_site_label_4
_geom_torsion
_geom_torsion_publ_flag
C1 S1 N4 C2 0.58(10) no
S1 N4 C2 N3 177.20(10) no
S1 N4 C2 N1 -0.34(15) no
C1 N1 C2 N4 -0.21(17) no
C1 N1 C2 N3 -177.81(11) no
C2 N1 C1 N2 -178.42(12) no
C2 N1 C1 S1 0.64(13) no
N4 S1 C1 N1 -0.74(10) no
N4 S1 C1 N2 178.32(12) no

loop_
_cod_related_entry_id
_cod_related_entry_database
_cod_related_entry_code
1 ChemSpider 142111
